data_7212736
loop_
_publ_author_name
'Liu, Dong'
'Li, Hong-Xi'
'Liu, Lei-Lei'
'Wang, He-Ming'
'Li, Ni-Ya'
'Ren, Zhi-Gang'
'Lang, Jian-Ping'

_publ_section_title
;
 How do substituent groups in the 5-position of 1,3-benzenedicarboxylate
 affect the construction of supramolecular frameworks?
;
_journal_issue 11
_journal_name_full CrystEngComm
_journal_page_first 3708
_journal_paper_doi 10.1039/c005322h
_journal_volume 12
_journal_year 2010
_chemical_formula_moiety 'C29 H22 N2 O4 Zn'
_chemical_formula_sum 'C29 H22 N2 O4 Zn'
_chemical_formula_weight 527.88
_chemical_name_systematic
;
?
;
_space_group_IT_number 15
_symmetry_cell_setting monoclinic
_symmetry_space_group_name_Hall '-C 2yc'
_symmetry_space_group_name_H-M 'C 1 2/c 1'
_atom_sites_solution_hydrogens geom
_atom_sites_solution_primary direct
_atom_sites_solution_secondary difmap
_audit_creation_method SHELXL-97
_cell_angle_alpha 90.00
_cell_angle_beta 111.71(3)
_cell_angle_gamma 90.00
_cell_formula_units_Z 8
_cell_length_a 29.578(6)
_cell_length_b 9.6718(19)
_cell_length_c 18.389(4)
_cell_measurement_reflns_used 8316
_cell_measurement_temperature 223(2)
_cell_measurement_theta_max 27.5126
_cell_measurement_theta_min 3.0411
_cell_volume 4887(2)
_computing_cell_refinement 'CrystalClear, Ver. 1.30 (Rigaku/MSC, 2001)'
_computing_data_collection 'CrystalClear, Ver. 1.30 (Rigaku/MSC, 2001)'
_computing_data_reduction 'CrystalStructure, Ver. 3.60 (Rigaku/MSC, 2004)'
_computing_molecular_graphics 'ORTEPII (Johnson, 1976)'
_computing_publication_material SHELXL97
_computing_structure_refinement 'SHELXL-97 (Sheldrick, 1997)'
_computing_structure_solution 'SHELXS-97 (Sheldrick, 1990)'
_diffrn_ambient_temperature 223(2)
_diffrn_measured_fraction_theta_full 0.991
_diffrn_measured_fraction_theta_max 0.991
_diffrn_measurement_device_type 'Rigaku MercuryCCD area detector'
_diffrn_measurement_method \w
_diffrn_radiation_monochromator graphite
_diffrn_radiation_source 'fine-focus sealed tube'
_diffrn_radiation_type MoK\a
_diffrn_radiation_wavelength 0.71073
_diffrn_reflns_av_R_equivalents 0.0644
_diffrn_reflns_av_sigmaI/netI 0.0805
_diffrn_reflns_limit_h_max 38
_diffrn_reflns_limit_h_min -32
_diffrn_reflns_limit_k_max 9
_diffrn_reflns_limit_k_min -12
_diffrn_reflns_limit_l_max 20
_diffrn_reflns_limit_l_min -23
_diffrn_reflns_number 14852
_diffrn_reflns_theta_full 27.47
_diffrn_reflns_theta_max 27.47
_diffrn_reflns_theta_min 3.06
_diffrn_standards_decay_% 0
_diffrn_standards_interval_count 0
_diffrn_standards_interval_time 0
_diffrn_standards_number 0
_exptl_absorpt_coefficient_mu 1.044
_exptl_absorpt_correction_T_max 0.9400
_exptl_absorpt_correction_T_min 0.7448
_exptl_absorpt_correction_type multi-scan
_exptl_absorpt_process_details 'Jacobson, R. (1998) Private communication to Rigaku Company, Tokyo, Japan.'
_exptl_crystal_colour yellow
_exptl_crystal_density_diffrn 1.435
_exptl_crystal_density_method 'not measured'
_exptl_crystal_description prism
_exptl_crystal_F_000 2176
_exptl_crystal_size_max 0.30
_exptl_crystal_size_mid 0.15
_exptl_crystal_size_min 0.06
_refine_diff_density_max 1.267
_refine_diff_density_min -0.577
_refine_diff_density_rms 0.160
_refine_ls_extinction_method none
_refine_ls_goodness_of_fit_ref 1.102
_refine_ls_hydrogen_treatment constr
_refine_ls_matrix_type full
_refine_ls_number_parameters 326
_refine_ls_number_reflns 5552
_refine_ls_number_restraints 0
_refine_ls_restrained_S_all 1.102
_refine_ls_R_factor_all 0.1339
_refine_ls_R_factor_gt 0.0866
_refine_ls_shift/su_max 0.000
_refine_ls_shift/su_mean 0.000
_refine_ls_structure_factor_coef Fsqd
_refine_ls_weighting_details 'calc w=1/[\s^2^(Fo^2^)+(0.1147P)^2^+7.0731P] where P=(Fo^2^+2Fc^2^)/3'
_refine_ls_weighting_scheme calc
_refine_ls_wR_factor_gt 0.2053
_refine_ls_wR_factor_ref 0.2396
_reflns_number_gt 3518
_reflns_number_total 5552
_reflns_threshold_expression >2sigma(I)
_cod_data_source_file c005322h.txt
_cod_data_source_block 4
_cod_original_sg_symbol_H-M 'C 2/c'
_cod_database_code 7212736

loop_
_symmetry_equiv_pos_as_xyz
'x, y, z'
'-x, y, -z+1/2'
'x+1/2, y+1/2, z'
'-x+1/2, y+1/2, -z+1/2'
'-x, -y, -z'
'x, -y, z-1/2'
'-x+1/2, -y+1/2, -z'
'x+1/2, -y+1/2, z-1/2'

loop_
_atom_site_label
_atom_site_type_symbol
_atom_site_fract_x
_atom_site_fract_y
_atom_site_fract_z
_atom_site_U_iso_or_equiv
_atom_site_adp_type
_atom_site_occupancy
_atom_site_symmetry_multiplicity
_atom_site_calc_flag
_atom_site_refinement_flags
Zn1 Zn 0.14082(2) 0.29349(7) 0.09115(4) 0.0390(2) Uani 1 1 d .
C1 C 0.0951(3) 0.2012(6) 0.2050(4) 0.0495(15) Uani 1 1 d .
H1 H 0.0982 0.1119 0.1872 0.059 Uiso 1 1 calc R
N1 N 0.11050(18) 0.3085(5) 0.1746(3) 0.0426(11) Uani 1 1 d .
O1 O 0.13488(15) 0.4867(4) 0.0607(3) 0.0470(10) Uani 1 1 d .
C2 C 0.0751(2) 0.2152(6) 0.2605(4) 0.0548(17) Uani 1 1 d .
H2 H 0.0643 0.1364 0.2792 0.066 Uiso 1 1 calc R
N2 N 0.21489(18) 0.2755(5) 0.1524(3) 0.0442(12) Uani 1 1 d .
O2 O 0.1693(2) 0.4191(5) -0.0219(3) 0.0696(15) Uani 1 1 d .
C3 C 0.0705(2) 0.3441(7) 0.2895(3) 0.0429(13) Uani 1 1 d .
O3 O 0.12989(16) 1.1398(4) 0.0193(3) 0.0492(10) Uani 1 1 d .
C4 C 0.0863(3) 0.4560(7) 0.2587(4) 0.0568(17) Uani 1 1 d .
H4 H 0.0839 0.5460 0.2761 0.068 Uiso 1 1 calc R
O4 O 0.1027(2) 0.9853(5) 0.0831(3) 0.0811(17) Uani 1 1 d .
C5 C 0.1059(2) 0.4339(7) 0.2017(4) 0.0502(15) Uani 1 1 d .
H5 H 0.1165 0.5110 0.1812 0.060 Uiso 1 1 calc R
C6 C 0.0482(2) 0.3560(7) 0.3494(4) 0.0472(14) Uani 1 1 d .
H6 H 0.0378 0.2738 0.3656 0.057 Uiso 1 1 calc R
C7 C 0.0418(2) 0.4730(8) 0.3821(4) 0.0545(16) Uani 1 1 d .
H7 H 0.0519 0.5550 0.3654 0.065 Uiso 1 1 calc R
C8 C 0.0203(2) 0.4861(8) 0.4418(4) 0.0494(15) Uani 1 1 d .
C9 C 0.0024(2) 0.3692(8) 0.4700(4) 0.0541(16) Uani 1 1 d .
H9 H 0.0046 0.2807 0.4504 0.065 Uiso 1 1 calc R
C10 C 0.0182(2) 0.6149(8) 0.4737(4) 0.0558(17) Uani 1 1 d .
H10 H 0.0309 0.6925 0.4570 0.067 Uiso 1 1 calc R
C11 C 0.2425(2) 0.2230(7) 0.1158(4) 0.0484(15) Uani 1 1 d .
H11 H 0.2270 0.1775 0.0678 0.058 Uiso 1 1 calc R
C12 C 0.2929(2) 0.2319(7) 0.1447(4) 0.0498(15) Uani 1 1 d .
H12 H 0.3105 0.1935 0.1164 0.060 Uiso 1 1 calc R
C13 C 0.3169(2) 0.2972(6) 0.2150(4) 0.0434(13) Uani 1 1 d .
C14 C 0.2879(2) 0.3455(7) 0.2558(4) 0.0509(15) Uani 1 1 d .
H14 H 0.3025 0.3854 0.3056 0.061 Uiso 1 1 calc R
C15 C 0.2383(2) 0.3338(7) 0.2220(4) 0.0502(15) Uani 1 1 d .
H15 H 0.2196 0.3690 0.2495 0.060 Uiso 1 1 calc R
C16 C 0.3694(2) 0.3209(6) 0.2453(4) 0.0464(14) Uani 1 1 d .
H16 H 0.3852 0.3350 0.2994 0.056 Uiso 1 1 calc R
C17 C 0.3957(2) 0.3237(6) 0.2022(4) 0.0476(14) Uani 1 1 d .
H17 H 0.3790 0.3111 0.1481 0.057 Uiso 1 1 calc R
C18 C 0.4493(2) 0.3446(6) 0.2283(4) 0.0441(13) Uani 1 1 d .
C19 C 0.4705(2) 0.3508(7) 0.1725(4) 0.0501(15) Uani 1 1 d .
H19 H 0.4503 0.3551 0.1192 0.060 Uiso 1 1 calc R
C20 C 0.4796(2) 0.3508(7) 0.3070(4) 0.0546(16) Uani 1 1 d .
H20 H 0.4662 0.3549 0.3459 0.065 Uiso 1 1 calc R
C21 C 0.1588(2) 0.6615(6) -0.0090(3) 0.0367(12) Uani 1 1 d .
C22 C 0.1383(2) 0.7652(6) 0.0202(3) 0.0384(12) Uani 1 1 d .
H22 H 0.1201 0.7428 0.0510 0.046 Uiso 1 1 calc R
C23 C 0.1445(2) 0.9026(6) 0.0043(3) 0.0375(12) Uani 1 1 d .
C24 C 0.1709(2) 0.9339(6) -0.0428(3) 0.0423(13) Uani 1 1 d .
H24 H 0.1752 1.0269 -0.0537 0.051 Uiso 1 1 calc R
C25 C 0.1910(2) 0.8308(6) -0.0738(4) 0.0418(13) Uani 1 1 d .
C26 C 0.1845(2) 0.6966(6) -0.0570(3) 0.0438(13) Uani 1 1 d .
H26 H 0.1977 0.6257 -0.0781 0.053 Uiso 1 1 calc R
C27 C 0.1543(2) 0.5112(6) 0.0093(4) 0.0431(13) Uani 1 1 d .
C28 C 0.1235(2) 1.0172(6) 0.0385(4) 0.0457(14) Uani 1 1 d .
C29 C 0.2189(3) 0.8682(8) -0.1252(4) 0.0559(17) Uani 1 1 d .
H29A H 0.2412 0.7938 -0.1242 0.084 Uiso 1 1 calc R
H29B H 0.2372 0.9524 -0.1059 0.084 Uiso 1 1 calc R
H29C H 0.1963 0.8823 -0.1785 0.084 Uiso 1 1 calc R

loop_
_atom_site_aniso_label
_atom_site_aniso_U_11
_atom_site_aniso_U_22
_atom_site_aniso_U_33
_atom_site_aniso_U_23
_atom_site_aniso_U_13
_atom_site_aniso_U_12
Zn1 0.0492(4) 0.0288(4) 0.0466(4) -0.0009(3) 0.0265(3) 0.0016(3)
C1 0.078(4) 0.029(3) 0.056(4) -0.001(3) 0.042(3) 0.004(3)
N1 0.052(3) 0.035(3) 0.047(3) -0.003(2) 0.026(2) 0.001(2)
O1 0.060(2) 0.028(2) 0.063(3) 0.0076(19) 0.035(2) 0.0011(18)
C2 0.067(4) 0.033(3) 0.080(5) 0.007(3) 0.046(4) 0.000(3)
N2 0.052(3) 0.044(3) 0.045(3) 0.000(2) 0.029(2) 0.003(2)
O2 0.118(4) 0.032(2) 0.086(4) -0.003(2) 0.069(3) 0.009(2)
C3 0.041(3) 0.046(3) 0.045(3) 0.005(3) 0.019(2) 0.002(3)
O3 0.072(3) 0.025(2) 0.055(3) -0.0068(19) 0.029(2) 0.0031(19)
C4 0.081(4) 0.037(3) 0.073(5) -0.009(3) 0.052(4) 0.002(3)
O4 0.148(5) 0.041(3) 0.090(4) 0.008(3) 0.085(4) 0.021(3)
C5 0.073(4) 0.035(3) 0.059(4) -0.002(3) 0.042(3) -0.002(3)
C6 0.058(3) 0.048(4) 0.041(3) 0.002(3) 0.025(3) 0.000(3)
C7 0.060(4) 0.057(4) 0.056(4) 0.001(3) 0.033(3) 0.001(3)
C8 0.048(3) 0.063(4) 0.044(3) 0.007(3) 0.025(3) 0.001(3)
C9 0.063(4) 0.052(4) 0.056(4) -0.002(3) 0.033(3) 0.007(3)
C10 0.066(4) 0.057(4) 0.061(4) 0.000(3) 0.041(3) 0.000(3)
C11 0.045(3) 0.047(4) 0.055(4) -0.012(3) 0.021(3) -0.001(3)
C12 0.049(3) 0.048(4) 0.059(4) -0.002(3) 0.029(3) 0.008(3)
C13 0.047(3) 0.037(3) 0.046(3) 0.003(3) 0.016(2) 0.004(3)
C14 0.054(4) 0.057(4) 0.042(3) -0.004(3) 0.019(3) -0.006(3)
C15 0.059(4) 0.056(4) 0.046(4) 0.001(3) 0.031(3) 0.002(3)
C16 0.047(3) 0.038(3) 0.052(4) 0.002(3) 0.015(3) 0.006(3)
C17 0.050(3) 0.037(3) 0.054(4) 0.002(3) 0.017(3) 0.009(3)
C18 0.043(3) 0.036(3) 0.054(4) -0.003(3) 0.019(3) 0.003(3)
C19 0.050(3) 0.055(4) 0.047(4) -0.002(3) 0.019(3) 0.008(3)
C20 0.057(4) 0.061(4) 0.051(4) 0.000(3) 0.026(3) 0.001(3)
C21 0.051(3) 0.029(3) 0.035(3) -0.001(2) 0.020(2) 0.001(2)
C22 0.043(3) 0.034(3) 0.043(3) -0.002(2) 0.021(2) -0.001(2)
C23 0.048(3) 0.030(3) 0.038(3) -0.001(2) 0.019(2) 0.004(2)
C24 0.058(3) 0.030(3) 0.041(3) 0.001(2) 0.021(3) -0.005(2)
C25 0.046(3) 0.035(3) 0.049(3) 0.001(3) 0.023(3) -0.002(2)
C26 0.056(3) 0.038(3) 0.045(3) -0.007(3) 0.026(3) -0.003(3)
C27 0.053(3) 0.033(3) 0.050(4) 0.000(3) 0.026(3) 0.004(3)
C28 0.063(4) 0.037(3) 0.041(3) -0.001(3) 0.023(3) 0.004(3)
C29 0.068(4) 0.060(4) 0.051(4) 0.008(3) 0.036(3) -0.003(3)

loop_
_atom_type_symbol
_atom_type_description
_atom_type_scat_dispersion_real
_atom_type_scat_dispersion_imag
_atom_type_scat_source
C C 0.0033 0.0016 'International Tables Vol C Tables 4.2.6.8 and 6.1.1.4'
H H 0.0000 0.0000 'International Tables Vol C Tables 4.2.6.8 and 6.1.1.4'
N N 0.0061 0.0033 'International Tables Vol C Tables 4.2.6.8 and 6.1.1.4'
O O 0.0106 0.0060 'International Tables Vol C Tables 4.2.6.8 and 6.1.1.4'
Zn Zn 0.2839 1.4301 'International Tables Vol C Tables 4.2.6.8 and 6.1.1.4'

loop_
_geom_angle_atom_site_label_1
_geom_angle_atom_site_label_2
_geom_angle_atom_site_label_3
_geom_angle
_geom_angle_site_symmetry_1
_geom_angle_site_symmetry_3
O3 Zn1 O1 124.62(19) 1_545 .
O3 Zn1 N1 123.85(19) 1_545 .
O1 Zn1 N1 97.49(18) . .
O3 Zn1 N2 100.55(19) 1_545 .
O1 Zn1 N2 101.70(19) . .
N1 Zn1 N2 105.50(19) . .
N1 C1 C2 123.1(6) . .
N1 C1 H1 118.5 . .
C2 C1 H1 118.5 . .
C1 N1 C5 116.8(5) . .
C1 N1 Zn1 124.7(4) . .
C5 N1 Zn1 118.4(4) . .
C27 O1 Zn1 111.7(4) . .
C1 C2 C3 120.7(6) . .
C1 C2 H2 119.6 . .
C3 C2 H2 119.6 . .
C15 N2 C11 116.6(5) . .
C15 N2 Zn1 123.8(4) . .
C11 N2 Zn1 118.7(4) . .
C4 C3 C2 116.8(5) . .
C4 C3 C6 123.7(6) . .
C2 C3 C6 119.4(6) . .
C28 O3 Zn1 122.1(4) . 1_565
C3 C4 C5 119.3(6) . .
C3 C4 H4 120.4 . .
C5 C4 H4 120.4 . .
N1 C5 C4 123.3(6) . .
N1 C5 H5 118.4 . .
C4 C5 H5 118.4 . .
C7 C6 C3 125.5(6) . .
C7 C6 H6 117.2 . .
C3 C6 H6 117.2 . .
C6 C7 C8 126.1(7) . .
C6 C7 H7 117.0 . .
C8 C7 H7 117.0 . .
C10 C8 C9 118.6(5) . .
C10 C8 C7 119.7(6) . .
C9 C8 C7 121.8(6) . .
C10 C9 C8 120.4(6) 5_566 .
C10 C9 H9 119.8 5_566 .
C8 C9 H9 119.8 . .
C8 C10 C9 121.0(6) . 5_566
C8 C10 H10 119.5 . .
C9 C10 H10 119.5 5_566 .
N2 C11 C12 123.6(6) . .
N2 C11 H11 118.2 . .
C12 C11 H11 118.2 . .
C13 C12 C11 119.8(6) . .
C13 C12 H12 120.1 . .
C11 C12 H12 120.1 . .
C12 C13 C14 116.5(6) . .
C12 C13 C16 122.4(5) . .
C14 C13 C16 121.0(6) . .
C15 C14 C13 119.4(6) . .
C15 C14 H14 120.3 . .
C13 C14 H14 120.3 . .
N2 C15 C14 123.9(6) . .
N2 C15 H15 118.1 . .
C14 C15 H15 118.1 . .
C17 C16 C13 124.3(6) . .
C17 C16 H16 117.9 . .
C13 C16 H16 117.9 . .
C16 C17 C18 127.6(6) . .
C16 C17 H17 116.2 . .
C18 C17 H17 116.2 . .
C19 C18 C20 118.2(6) . .
C19 C18 C17 118.9(6) . .
C20 C18 C17 122.8(6) . .
C20 C19 C18 121.8(6) 2_655 .
C20 C19 H19 119.1 2_655 .
C18 C19 H19 119.1 . .
C19 C20 C18 119.8(6) 2_655 .
C19 C20 H20 120.1 2_655 .
C18 C20 H20 120.1 . .
C22 C21 C26 119.2(5) . .
C22 C21 C27 121.7(5) . .
C26 C21 C27 119.1(5) . .
C21 C22 C23 120.1(5) . .
C21 C22 H22 119.9 . .
C23 C22 H22 119.9 . .
C22 C23 C24 119.1(5) . .
C22 C23 C28 120.3(5) . .
C24 C23 C28 120.6(5) . .
C25 C24 C23 121.5(5) . .
C25 C24 H24 119.3 . .
C23 C24 H24 119.3 . .
C26 C25 C24 118.3(5) . .
C26 C25 C29 121.6(6) . .
C24 C25 C29 120.1(5) . .
C25 C26 C21 121.7(5) . .
C25 C26 H26 119.1 . .
C21 C26 H26 119.1 . .
O2 C27 O1 122.8(6) . .
O2 C27 C21 121.1(5) . .
O1 C27 C21 116.1(5) . .
O4 C28 O3 125.4(6) . .
O4 C28 C23 118.4(5) . .
O3 C28 C23 116.1(5) . .
C25 C29 H29A 109.5 . .
C25 C29 H29B 109.5 . .
H29A C29 H29B 109.5 . .
C25 C29 H29C 109.5 . .
H29A C29 H29C 109.5 . .
H29B C29 H29C 109.5 . .

loop_
_geom_bond_atom_site_label_1
_geom_bond_atom_site_label_2
_geom_bond_distance
_geom_bond_site_symmetry_2
Zn1 O3 1.935(4) 1_545
Zn1 O1 1.940(4) .
Zn1 N1 2.049(5) .
Zn1 N2 2.067(5) .
C1 N1 1.335(7) .
C1 C2 1.363(9) .
C1 H1 0.9400 .
N1 C5 1.338(7) .
O1 C27 1.295(7) .
C2 C3 1.382(9) .
C2 H2 0.9400 .
N2 C15 1.334(8) .
N2 C11 1.336(7) .
O2 C27 1.229(7) .
C3 C4 1.381(9) .
C3 C6 1.482(8) .
O3 C28 1.272(7) .
O3 Zn1 1.935(4) 1_565
C4 C5 1.389(8) .
C4 H4 0.9400 .
O4 C28 1.233(7) .
C5 H5 0.9400 .
C6 C7 1.328(9) .
C6 H6 0.9400 .
C7 C8 1.463(8) .
C7 H7 0.9400 .
C8 C10 1.388(10) .
C8 C9 1.424(9) .
C9 C10 1.390(8) 5_566
C9 H9 0.9400 .
C10 C9 1.390(8) 5_566
C10 H10 0.9400 .
C11 C12 1.386(9) .
C11 H11 0.9400 .
C12 C13 1.376(9) .
C12 H12 0.9400 .
C13 C14 1.410(8) .
C13 C16 1.462(8) .
C14 C15 1.372(9) .
C14 H14 0.9400 .
C15 H15 0.9400 .
C16 C17 1.300(9) .
C16 H16 0.9400 .
C17 C18 1.488(8) .
C17 H17 0.9400 .
C18 C19 1.389(9) .
C18 C20 1.393(9) .
C19 C20 1.383(8) 2_655
C19 H19 0.9400 .
C20 C19 1.383(8) 2_655
C20 H20 0.9400 .
C21 C22 1.379(8) .
C21 C26 1.404(8) .
C21 C27 1.509(8) .
C22 C23 1.388(8) .
C22 H22 0.9400 .
C23 C24 1.396(7) .
C23 C28 1.517(8) .
C24 C25 1.386(8) .
C24 H24 0.9400 .
C25 C26 1.364(8) .
C25 C29 1.511(8) .
C26 H26 0.9400 .
C29 H29A 0.9700 .
C29 H29B 0.9700 .
C29 H29C 0.9700 .
